data_7250834
loop_
_publ_author_name
'Mandal, Koushik'
'Suresh, Ajay'
'Chopra, Deepak'

_publ_section_title
;
 Quantitative Insights into the Role of Halogen and Triel Bonds in the
 formation of Isostructural Co-crystals of 4-iodophenyl boronic acid
;
_journal_name_full 'Physical Chemistry Chemical Physics'
_journal_paper_doi 10.1039/D5CP02460A
_journal_year 2025
_chemical_formula_moiety '4(C6 H6 B I O2), C8 H5 I'
_chemical_formula_sum 'C32 H29 B4 I5 O8'
_chemical_formula_weight 1219.29
_chemical_name_systematic CC1
_space_group_crystal_system monoclinic
_space_group_IT_number 12
_space_group_name_Hall '-C 2y'
_space_group_name_H-M_alt 'C 1 2/m 1'
_atom_sites_solution_hydrogens mixed
_atom_sites_solution_primary intrinsic
_audit_creation_date 2025-06-20
_audit_creation_method
;
Olex2 1.3
(compiled 2020.11.12 svn.r5f609507 for OlexSys, GUI svn.r6408)
;
_audit_update_record
;
2025-06-21 deposited with the CCDC.	2025-09-04 downloaded from the CCDC.
;
_cell_angle_alpha 90
_cell_angle_beta 108.688(2)
_cell_angle_gamma 90
_cell_formula_units_Z 4
_cell_length_a 26.8515(16)
_cell_length_b 9.8333(5)
_cell_length_c 15.7675(9)
_cell_measurement_reflns_used 9931
_cell_measurement_temperature 100
_cell_measurement_theta_max 30.00
_cell_measurement_theta_min 2.41
_cell_volume 3943.7(4)
_computing_cell_refinement 'SAINT V8.40B (?, 2016)'
_computing_data_reduction 'SAINT V8.40B (?, 2016)'
_computing_molecular_graphics 'Olex2 1.3 (Dolomanov et al., 2009)'
_computing_publication_material 'Olex2 1.3 (Dolomanov et al., 2009)'
_computing_structure_refinement 'SHELXL 2018/3 (Sheldrick, 2015)'
_computing_structure_solution 'SHELXT 2018/2 (Sheldrick, 2018)'
_diffrn_ambient_temperature 100
_diffrn_measured_fraction_theta_full 0.992
_diffrn_measured_fraction_theta_max 0.990
_diffrn_measurement_device_type 'Bruker D8 Quest'
_diffrn_measurement_method '\f and \w scans'
_diffrn_radiation_type MoK\a
_diffrn_radiation_wavelength 0.71073
_diffrn_reflns_av_R_equivalents 0.0631
_diffrn_reflns_av_unetI/netI 0.0216
_diffrn_reflns_Laue_measured_fraction_full 0.992
_diffrn_reflns_Laue_measured_fraction_max 0.990
_diffrn_reflns_limit_h_max 37
_diffrn_reflns_limit_h_min -37
_diffrn_reflns_limit_k_max 13
_diffrn_reflns_limit_k_min -13
_diffrn_reflns_limit_l_max 22
_diffrn_reflns_limit_l_min -22
_diffrn_reflns_number 116549
_diffrn_reflns_point_group_measured_fraction_full 0.992
_diffrn_reflns_point_group_measured_fraction_max 0.990
_diffrn_reflns_theta_full 25.242
_diffrn_reflns_theta_max 30.102
_diffrn_reflns_theta_min 2.221
_diffrn_source_current 1.39
_diffrn_source_power 0.0695
_diffrn_source_voltage 50.0
_diffrn_standards_number 0
_exptl_absorpt_coefficient_mu 3.988
_exptl_absorpt_correction_T_max 0.5580
_exptl_absorpt_correction_T_min 0.3623
_exptl_absorpt_correction_type numerical
_exptl_absorpt_process_details
;
SADABS-2016/2 (Bruker,2016/2) was used for absorption correction.
wR2(int) was 0.1214 before and 0.0720 after correction.
The Ratio of minimum to maximum transmission is 0.6493.
The \l/2 correction factor is Not present.
;
_exptl_crystal_colour 'clear light yellow'
_exptl_crystal_colour_lustre clear
_exptl_crystal_colour_modifier light
_exptl_crystal_colour_primary yellow
_exptl_crystal_density_diffrn 2.054
_exptl_crystal_description plate
_exptl_crystal_F_000 2280
_exptl_crystal_preparation 'Slow evaporation'
_exptl_crystal_recrystallization_method 'Slow evaporation from methanol and acetonitrile mixture'
_exptl_crystal_size_max 0.233
_exptl_crystal_size_mid 0.196
_exptl_crystal_size_min 0.086
_refine_diff_density_max 3.714
_refine_diff_density_min -5.633
_refine_diff_density_rms 0.392
_refine_ls_extinction_method none
_refine_ls_goodness_of_fit_ref 1.331
_refine_ls_hydrogen_treatment mixed
_refine_ls_matrix_type full
_refine_ls_number_parameters 263
_refine_ls_number_reflns 6052
_refine_ls_number_restraints 152
_refine_ls_restrained_S_all 1.321
_refine_ls_R_factor_all 0.0964
_refine_ls_R_factor_gt 0.0947
_refine_ls_shift/su_max 0.001
_refine_ls_shift/su_mean 0.000
_refine_ls_structure_factor_coef Fsqd
_refine_ls_weighting_details 'w=1/[\s^2^(Fo^2^)+358.0013P] where P=(Fo^2^+2Fc^2^)/3'
_refine_ls_weighting_scheme calc
_refine_ls_wR_factor_gt 0.2240
_refine_ls_wR_factor_ref 0.2246
_reflns_Friedel_coverage 0.000
_reflns_number_gt 5839
_reflns_number_total 6052
_reflns_threshold_expression 'I > 2\s(I)'
_cod_data_source_file d5cp02460a2.cif
_cod_data_source_block CC1
_cod_database_code 7250834
_shelx_shelxl_version_number 2018/3
_shelx_space_group_comment
;
The symmetry employed for this shelxl refinement is uniquely defined
by the following loop, which should always be used as a source of
symmetry information in preference to the above space-group names.
They are only intended as comments.
;
_shelx_estimated_absorpt_t_max 0.725
_shelx_estimated_absorpt_t_min 0.457
_olex2_refinement_description
;
1. Fixed Uiso
 At 1.2 times of:
  All C(H) groups
 At 1.5 times of:
  All O(H) groups
2. Restrained distances
 O1-H1
 0.939 with sigma of 0.02
 O3-H3A
 0.84 with sigma of 0.02
3. Uiso/Uaniso restraints and constraints
C1 \\sim C2 \\sim I1 \\sim C5 \\sim O3 \\sim C9 \\sim C15 \\sim C3 \\sim C4
\\sim C16 \\sim I5 \\sim C8 \\sim C21 \\sim C6 \\sim C7 \\sim C13 \\sim I4
\\sim C22 \\sim O1 \\sim C10 \\sim O2 \\sim C17 \\sim I2 \\sim C18 \\sim O4
\\sim B4 \\sim B2 \\sim B3 \\sim C14 \\sim C19 \\sim C20 \\sim C11 \\sim B1
\\sim I3 \\sim C12: within 2A with sigma of 0.002 and sigma for terminal atoms
of 0.004 within 2A
4.a Aromatic/amide H refined with riding coordinates:
 C3(H3), C6(H6), C14(H14), C7(H7), C15(H15), C2(H2), C10(H10), C11(H11),
 C19(H19), C18(H18), C17(H17)
4.b Idealised tetrahedral OH refined as rotating group:
 O2(H2A), O4(H4)
;
_olex2_submission_special_instructions 'No special instructions were received'

loop_
_space_group_symop_operation_xyz
'x, y, z'
'-x, y, -z'
'x+1/2, y+1/2, z'
'-x+1/2, y+1/2, -z'
'-x, -y, -z'
'x, -y, z'
'-x+1/2, -y+1/2, -z'
'x+1/2, -y+1/2, z'

loop_
_atom_site_label
_atom_site_type_symbol
_atom_site_fract_x
_atom_site_fract_y
_atom_site_fract_z
_atom_site_U_iso_or_equiv
_atom_site_adp_type
_atom_site_occupancy
_atom_site_site_symmetry_order
_atom_site_calc_flag
_atom_site_refinement_flags_posn
_atom_site_refinement_flags_adp
_atom_site_refinement_flags_occupancy
_atom_site_disorder_assembly
_atom_site_disorder_group
I1 I 0.13078(4) 0.000000 0.78398(7) 0.0219(2) Uani 1 2 d S T P . .
I2 I 0.78797(4) 0.000000 0.94216(7) 0.0204(2) Uani 1 2 d S T P . .
I3 I 0.25377(5) 0.500000 0.41302(7) 0.0344(3) Uani 1 2 d S T P . .
I4 I 0.41805(5) 0.500000 0.46396(7) 0.0408(4) Uani 1 2 d S T P . .
I5 I 0.39179(5) 0.000000 0.61293(9) 0.0352(3) Uani 1 2 d S T P . .
O2 O 0.5140(3) 0.1179(8) 0.8987(6) 0.0235(14) Uani 1 1 d . U . . .
H2A H 0.533978 0.183541 0.898525 0.035 Uiso 1 1 calc R U . . .
O4 O 0.5435(3) 0.3812(8) 0.9396(5) 0.0217(14) Uani 1 1 d . U . . .
H4 H 0.559066 0.397961 0.993886 0.032 Uiso 1 1 calc R U . . .
C4 C 0.3205(6) 0.000000 0.8364(12) 0.0228(14) Uani 1 2 d S TU P . .
O1 O 0.4086(3) 0.1188(9) 0.8606(6) 0.0251(14) Uani 1 1 d D U . . .
O3 O 0.4008(3) 0.3827(8) 0.8833(5) 0.0231(14) Uani 1 1 d D U . . .
C8 C 0.7079(6) 0.000000 0.9329(12) 0.0202(16) Uani 1 2 d S TU P . .
C13 C 0.5034(6) 0.500000 0.7883(10) 0.0203(14) Uani 1 2 d S TU P . .
C1 C 0.2125(6) 0.000000 0.8067(12) 0.0225(17) Uani 1 2 d S TU P . .
C5 C 0.6018(6) 0.000000 0.9195(12) 0.0224(14) Uani 1 2 d S TU P . .
C9 C 0.3538(7) 0.500000 0.7283(11) 0.0267(16) Uani 1 2 d S TU P . .
C3 C 0.2924(4) 0.1206(12) 0.8287(8) 0.0248(13) Uani 1 1 d . U . . .
H3 H 0.310528 0.204659 0.833686 0.030 Uiso 1 1 calc R U . . .
C16 C 0.4539(7) 0.500000 0.6031(11) 0.0244(17) Uani 1 2 d S TU P . .
C6 C 0.6295(4) 0.1208(11) 0.9234(8) 0.0238(13) Uani 1 1 d . U . . .
H6 H 0.611542 0.204905 0.920151 0.029 Uiso 1 1 calc R U . . .
C12 C 0.2964(8) 0.500000 0.5497(12) 0.0307(19) Uani 1 2 d S TU P . .
C14 C 0.4910(4) 0.3780(12) 0.7403(7) 0.0229(13) Uani 1 1 d . U . . .
H14 H 0.499625 0.294010 0.771359 0.027 Uiso 1 1 calc R U . . .
C7 C 0.6832(4) 0.1216(11) 0.9322(8) 0.0233(13) Uani 1 1 d . U . . .
H7 H 0.701962 0.204795 0.937369 0.028 Uiso 1 1 calc R U . . .
C15 C 0.4660(5) 0.3774(13) 0.6464(8) 0.0249(14) Uani 1 1 d . U . . .
H15 H 0.457753 0.294255 0.614198 0.030 Uiso 1 1 calc R U . . .
C20 C 0.5709(13) 0.000000 0.650(2) 0.074(3) Uani 1 2 d S TU P . .
C2 C 0.2389(4) 0.1217(12) 0.8140(8) 0.0249(14) Uani 1 1 d . U . . .
H2 H 0.220464 0.205333 0.809107 0.030 Uiso 1 1 calc R U . . .
B1 B 0.3821(7) 0.000000 0.8555(13) 0.0227(16) Uani 1 2 d S TU P . .
C21 C 0.5157(13) 0.000000 0.643(2) 0.074(3) Uani 1 2 d S TU P . .
B2 B 0.5408(7) 0.000000 0.9051(14) 0.0229(16) Uani 1 2 d S TU P . .
C10 C 0.3399(5) 0.3809(13) 0.6845(8) 0.0303(15) Uani 1 1 d . U . . .
H10 H 0.349623 0.297680 0.716012 0.036 Uiso 1 1 calc R U . . .
B4 B 0.5316(7) 0.500000 0.8933(12) 0.0199(15) Uani 1 2 d S TU P . .
B3 B 0.3863(8) 0.500000 0.8349(13) 0.0249(17) Uani 1 2 d S TU P . .
C11 C 0.3113(5) 0.3789(13) 0.5935(8) 0.0317(16) Uani 1 1 d . U . . .
H11 H 0.302370 0.295030 0.562422 0.038 Uiso 1 1 calc R U . . .
C22 C 0.4695(13) 0.000000 0.634(2) 0.073(4) Uani 1 2 d S TU P . .
C19 C 0.5963(9) 0.123(3) 0.6476(16) 0.076(3) Uani 1 1 d . U . . .
H19 H 0.577606 0.206068 0.642366 0.091 Uiso 1 1 calc R U . . .
C18 C 0.6495(9) 0.123(3) 0.6526(16) 0.077(3) Uani 1 1 d . U . . .
H18 H 0.667653 0.205766 0.651553 0.092 Uiso 1 1 calc R U . . .
C17 C 0.6742(14) 0.000000 0.659(2) 0.077(4) Uani 1 2 d S TU P . .
H17 H 0.710977 0.000001 0.668253 0.093 Uiso 1 2 calc R U P . .
H1 H 0.4450(19) 0.10(3) 0.880(16) 0.12(10) Uiso 1 1 d D . . . .
H3A H 0.399(7) 0.304(7) 0.862(11) 0.05(5) Uiso 1 1 d D . . . .

loop_
_atom_site_aniso_label
_atom_site_aniso_U_11
_atom_site_aniso_U_22
_atom_site_aniso_U_33
_atom_site_aniso_U_23
_atom_site_aniso_U_13
_atom_site_aniso_U_12
I1 0.0150(4) 0.0292(5) 0.0201(4) 0.000 0.0038(3) 0.000
I2 0.0172(4) 0.0160(4) 0.0302(5) 0.000 0.0108(4) 0.000
I3 0.0281(5) 0.0529(8) 0.0172(5) 0.000 0.0004(4) 0.000
I4 0.0229(5) 0.0803(11) 0.0170(5) 0.000 0.0031(4) 0.000
I5 0.0432(7) 0.0221(5) 0.0374(6) 0.000 0.0089(5) 0.000
O2 0.022(3) 0.013(3) 0.036(3) -0.002(3) 0.009(3) 0.002(2)
O4 0.024(3) 0.017(3) 0.022(3) 0.004(2) 0.005(2) 0.000(2)
C4 0.017(3) 0.017(3) 0.035(3) 0.000 0.009(3) 0.000
O1 0.021(3) 0.021(3) 0.034(3) -0.002(3) 0.011(3) -0.005(2)
O3 0.029(3) 0.015(3) 0.023(3) 0.003(2) 0.006(3) 0.005(2)
C8 0.018(3) 0.005(3) 0.041(4) 0.000 0.016(3) 0.000
C13 0.026(3) 0.015(3) 0.020(3) 0.000 0.007(2) 0.000
C1 0.016(3) 0.015(3) 0.036(4) 0.000 0.008(3) 0.000
C5 0.020(3) 0.012(3) 0.039(3) 0.000 0.015(3) 0.000
C9 0.034(3) 0.017(3) 0.023(3) 0.000 0.001(3) 0.000
C3 0.018(3) 0.018(3) 0.038(3) -0.0013(15) 0.008(2) 0.0007(15)
C16 0.029(3) 0.020(3) 0.023(3) 0.000 0.006(3) 0.000
C6 0.021(3) 0.011(2) 0.043(3) -0.0003(15) 0.014(2) 0.0003(15)
C12 0.039(4) 0.022(4) 0.023(3) 0.000 -0.002(3) 0.000
C14 0.028(3) 0.017(3) 0.022(3) 0.0002(15) 0.006(2) -0.0014(15)
C7 0.020(3) 0.009(3) 0.044(3) -0.0003(15) 0.014(3) 0.0000(15)
C15 0.030(3) 0.020(3) 0.023(3) -0.0001(15) 0.006(2) -0.0018(15)
C20 0.061(6) 0.083(8) 0.086(7) 0.000 0.033(6) 0.000
C2 0.018(3) 0.017(3) 0.038(3) -0.0015(15) 0.007(3) 0.0008(15)
B1 0.017(3) 0.017(3) 0.034(3) 0.000 0.009(3) 0.000
C21 0.060(7) 0.082(9) 0.085(8) 0.000 0.033(6) 0.000
B2 0.020(3) 0.014(3) 0.038(3) 0.000 0.014(3) 0.000
C10 0.038(3) 0.020(3) 0.024(3) -0.0009(15) -0.002(3) 0.0009(16)
B4 0.024(3) 0.015(3) 0.020(3) 0.000 0.007(3) 0.000
B3 0.032(3) 0.016(3) 0.022(3) 0.000 0.003(3) 0.000
C11 0.040(3) 0.021(3) 0.025(3) -0.0009(15) -0.003(3) 0.0010(16)
C22 0.060(7) 0.082(9) 0.084(8) 0.000 0.033(6) 0.000
C19 0.062(6) 0.085(8) 0.087(7) -0.0014(17) 0.033(6) -0.0002(16)
C18 0.062(6) 0.086(9) 0.088(7) -0.0015(17) 0.033(6) -0.0003(16)
C17 0.062(7) 0.087(9) 0.088(8) 0.000 0.032(6) 0.000

loop_
_atom_type_symbol
_atom_type_description
_atom_type_scat_dispersion_real
_atom_type_scat_dispersion_imag
_atom_type_scat_source
C C 0.0033 0.0016 'International Tables Vol C Tables 4.2.6.8 and 6.1.1.4'
H H 0.0000 0.0000 'International Tables Vol C Tables 4.2.6.8 and 6.1.1.4'
B B 0.0013 0.0007 'International Tables Vol C Tables 4.2.6.8 and 6.1.1.4'
I I -0.4742 1.8119 'International Tables Vol C Tables 4.2.6.8 and 6.1.1.4'
O O 0.0106 0.0060 'International Tables Vol C Tables 4.2.6.8 and 6.1.1.4'

loop_
_exptl_crystal_face_index_h
_exptl_crystal_face_index_k
_exptl_crystal_face_index_l
_exptl_crystal_face_perp_dist
-1.00 1.00 -1.00 0.0870
-1.00 0.00 -1.00 0.0400
-1.00 -1.00 -1.00 0.0470
-1.00 -1.00 0.00 0.0570
-1.00 0.00 0.00 0.0860
-1.00 -1.00 1.00 0.0590
-1.00 0.00 1.00 0.0730
-1.00 1.00 1.00 0.1230
0.00 1.00 1.00 0.1130
0.00 -1.00 0.00 0.0420
0.00 1.00 0.00 0.1160
0.00 -1.00 1.00 0.0480
0.00 1.00 -1.00 0.0980
0.00 0.00 -1.00 0.0230
0.00 0.00 1.00 0.0430
1.00 -1.00 1.00 0.0410
1.00 0.00 1.00 0.0520
1.00 1.00 1.00 0.1080
1.00 1.00 0.00 0.1200
1.00 0.00 0.00 0.0620
1.00 0.00 -1.00 0.0290
1.00 -1.00 0.00 0.0340
1.00 -1.00 -1.00 0.0240

loop_
_geom_angle_atom_site_label_1
_geom_angle_atom_site_label_2
_geom_angle_atom_site_label_3
_geom_angle
_geom_angle_site_symmetry_1
_geom_angle_site_symmetry_3
_geom_angle_publ_flag
B2 O2 H2A 109.5 . . ?
B4 O4 H4 109.5 . . ?
C3 C4 C3 117.1(14) 6 . ?
C3 C4 B1 121.4(7) 6 . ?
C3 C4 B1 121.4(7) . . ?
B1 O1 H1 111(10) . . ?
B3 O3 H3A 126(10) . . ?
C7 C8 I2 118.8(7) . . ?
C7 C8 I2 118.8(7) 6 . ?
C7 C8 C7 122.3(14) 6 . ?
C14 C13 C14 117.9(14) . 6_565 ?
C14 C13 B4 121.0(7) . . ?
C14 C13 B4 121.0(7) 6_565 . ?
C2 C1 I1 119.6(7) . . ?
C2 C1 I1 119.6(7) 6 . ?
C2 C1 C2 120.9(14) 6 . ?
C6 C5 C6 117.2(14) . 6 ?
C6 C5 B2 121.3(7) . . ?
C6 C5 B2 121.3(7) 6 . ?
C10 C9 C10 120.3(16) . 6_565 ?
C10 C9 B3 119.8(8) 6_565 . ?
C10 C9 B3 119.8(8) . . ?
C4 C3 H3 119.1 . . ?
C2 C3 C4 121.9(11) . . ?
C2 C3 H3 119.1 . . ?
C15 C16 I4 118.5(8) 6_565 . ?
C15 C16 I4 118.5(8) . . ?
C15 C16 C15 123.0(15) 6_565 . ?
C5 C6 H6 119.1 . . ?
C5 C6 C7 121.7(11) . . ?
C7 C6 H6 119.1 . . ?
C11 C12 I3 119.6(8) 6_565 . ?
C11 C12 I3 119.6(8) . . ?
C11 C12 C11 120.6(16) 6_565 . ?
C13 C14 H14 119.4 . . ?
C13 C14 C15 121.3(11) . . ?
C15 C14 H14 119.4 . . ?
C8 C7 C6 118.4(11) . . ?
C8 C7 H7 120.8 . . ?
C6 C7 H7 120.8 . . ?
C16 C15 C14 118.2(12) . . ?
C16 C15 H15 120.9 . . ?
C14 C15 H15 120.9 . . ?
C19 C20 C21 119.7(16) . . ?
C19 C20 C21 119.7(16) 6 . ?
C19 C20 C19 120(3) . 6 ?
C1 C2 C3 119.1(11) . . ?
C1 C2 H2 120.4 . . ?
C3 C2 H2 120.4 . . ?
O1 B1 C4 120.5(7) . . ?
O1 B1 C4 120.5(7) 6 . ?
O1 B1 O1 118.9(14) 6 . ?
C22 C21 C20 178(4) . . ?
O2 B2 O2 118.2(14) . 6 ?
O2 B2 C5 120.9(7) . . ?
O2 B2 C5 120.9(7) 6 . ?
C9 C10 H10 119.7 . . ?
C9 C10 C11 120.7(13) . . ?
C11 C10 H10 119.7 . . ?
O4 B4 O4 118.3(14) . 6_565 ?
O4 B4 C13 120.8(7) . . ?
O4 B4 C13 120.8(7) 6_565 . ?
O3 B3 O3 114.9(15) . 6_565 ?
O3 B3 C9 122.5(8) . . ?
O3 B3 C9 122.5(8) 6_565 . ?
C12 C11 C10 118.8(13) . . ?
C12 C11 H11 120.6 . . ?
C10 C11 H11 120.6 . . ?
C21 C22 I5 177(3) . . ?
C20 C19 H19 120.0 . . ?
C20 C19 C18 120(3) . . ?
C18 C19 H19 120.0 . . ?
C19 C18 H18 121.2 . . ?
C17 C18 C19 118(3) . . ?
C17 C18 H18 121.2 . . ?
C18 C17 C18 124(3) 6 . ?
C18 C17 H17 117.8 . . ?
C18 C17 H17 117.8 6 . ?

loop_
_geom_bond_atom_site_label_1
_geom_bond_atom_site_label_2
_geom_bond_distance
_geom_bond_site_symmetry_2
_geom_bond_publ_flag
I1 C1 2.108(15) . ?
I2 C8 2.108(14) . ?
I3 C12 2.091(17) . ?
I4 C16 2.095(16) . ?
I5 C22 2.00(3) . ?
O2 H2A 0.8400 . ?
O2 B2 1.352(12) . ?
O4 H4 0.8400 . ?
O4 B4 1.361(12) . ?
C4 C3 1.390(14) 6 ?
C4 C3 1.390(13) . ?
C4 B1 1.58(2) . ?
O1 B1 1.357(12) . ?
O1 H1 0.94(2) . ?
O3 B3 1.368(12) . ?
O3 H3A 0.84(2) . ?
C8 C7 1.365(12) 6 ?
C8 C7 1.365(12) . ?
C13 C14 1.400(14) . ?
C13 C14 1.400(14) 6_565 ?
C13 B4 1.58(2) . ?
C1 C2 1.375(13) 6 ?
C1 C2 1.375(13) . ?
C5 C6 1.391(13) . ?
C5 C6 1.391(13) 6 ?
C5 B2 1.58(2) . ?
C9 C10 1.350(15) . ?
C9 C10 1.350(14) 6_565 ?
C9 B3 1.63(2) . ?
C3 H3 0.9500 . ?
C3 C2 1.381(15) . ?
C16 C15 1.372(14) . ?
C16 C15 1.372(14) 6_565 ?
C6 H6 0.9500 . ?
C6 C7 1.406(14) . ?
C12 C11 1.371(15) 6_565 ?
C12 C11 1.371(15) . ?
C14 H14 0.9500 . ?
C14 C15 1.417(15) . ?
C7 H7 0.9500 . ?
C15 H15 0.9500 . ?
C20 C21 1.45(4) . ?
C20 C19 1.39(3) 6 ?
C20 C19 1.39(3) . ?
C2 H2 0.9500 . ?
C21 C22 1.20(4) . ?
C10 H10 0.9500 . ?
C10 C11 1.393(16) . ?
C11 H11 0.9500 . ?
C19 H19 0.9500 . ?
C19 C18 1.41(3) . ?
C18 H18 0.9500 . ?
C18 C17 1.37(3) . ?
C17 H17 0.9500 . ?

loop_
_geom_torsion_atom_site_label_1
_geom_torsion_atom_site_label_2
_geom_torsion_atom_site_label_3
_geom_torsion_atom_site_label_4
_geom_torsion
_geom_torsion_site_symmetry_1
_geom_torsion_site_symmetry_2
_geom_torsion_site_symmetry_3
_geom_torsion_site_symmetry_4
_geom_torsion_publ_flag
I1 C1 C2 C3 -179.9(10) . . . . ?
I2 C8 C7 C6 178.2(10) . . . . ?
I3 C12 C11 C10 179.7(12) . . . . ?
I4 C16 C15 C14 179.0(9) . . . . ?
C4 C3 C2 C1 0(2) . . . . ?
C13 C14 C15 C16 -0.1(19) . . . . ?
C5 C6 C7 C8 3(2) . . . . ?
C9 C10 C11 C12 -2(2) . . . . ?
C3 C4 C3 C2 0(3) 6 . . . ?
C3 C4 B1 O1 -3(3) . . . . ?
C3 C4 B1 O1 3(3) 6 . . 6 ?
C3 C4 B1 O1 -178.4(15) . . . 6 ?
C3 C4 B1 O1 178.4(15) 6 . . . ?
C6 C5 C6 C7 -1(3) 6 . . . ?
C6 C5 B2 O2 -178.0(15) 6 . . . ?
C6 C5 B2 O2 2(3) 6 . . 6 ?
C6 C5 B2 O2 178.0(15) . . . 6 ?
C6 C5 B2 O2 -2(3) . . . . ?
C14 C13 C14 C15 -1(2) 6_565 . . . ?
C14 C13 B4 O4 -180.0(14) 6_565 . . . ?
C14 C13 B4 O4 1(2) 6_565 . . 6_565 ?
C14 C13 B4 O4 -1(2) . . . . ?
C14 C13 B4 O4 180.0(14) . . . 6_565 ?
C7 C8 C7 C6 -5(3) 6 . . . ?
C15 C16 C15 C14 1(3) 6_565 . . . ?
C20 C19 C18 C17 1(4) . . . . ?
C2 C1 C2 C3 0(3) 6 . . . ?
B1 C4 C3 C2 -178.6(14) . . . . ?
C21 C20 C19 C18 -178(3) . . . . ?
B2 C5 C6 C7 -177.0(14) . . . . ?
C10 C9 C10 C11 1(3) 6_565 . . . ?
C10 C9 B3 O3 -178.9(17) . . . 6_565 ?
C10 C9 B3 O3 0(3) . . . . ?
C10 C9 B3 O3 0(3) 6_565 . . 6_565 ?
C10 C9 B3 O3 178.8(17) 6_565 . . . ?
B4 C13 C14 C15 -179.8(13) . . . . ?
B3 C9 C10 C11 179.0(15) . . . . ?
C11 C12 C11 C10 3(3) 6_565 . . . ?
C19 C20 C19 C18 -8(5) 6 . . . ?
C19 C18 C17 C18 6(6) . . . 6 ?
